data_1511152
loop_
_publ_author_name
'Mueller, A.'
'Wever, F.'

_publ_section_title
;
 Ueber das Zweistoffsystem Eisen-Bor und ueber die Struktur des
 Eisenborides Fe4 B2
;
_journal_name_full 'Zeitschrift fuer Anorganische und Allgemeine Chemie'
_journal_page_first 317
_journal_page_last 336
_journal_paper_doi 10.1002/zaac.19301920125
_journal_volume 192
_journal_year 1930
_chemical_formula_sum 'B Fe2'
_chemical_name_systematic 'Fe2 B'
_space_group_IT_number 121
_symmetry_space_group_name_Hall 'I -4 2'
_symmetry_space_group_name_H-M 'I -4 2 m'
_cell_angle_alpha 90
_cell_angle_beta 90
_cell_angle_gamma 90
_cell_formula_units_Z 4
_cell_length_a 5.098
_cell_length_b 5.098
_cell_length_c 4.24
_cell_volume 110.196
_citation_journal_id_ASTM ZAACAB
_cod_data_source_file boron0-1_254.cif
_cod_data_source_block B1Fe2
_cod_original_cell_volume 110.1959
_cod_original_formula_sum 'B1 Fe2'
_cod_database_code 1511152

loop_
_symmetry_equiv_pos_as_xyz
x,y,z
y,-x,-z
-x,-y,z
-y,x,-z
x,-y,-z
-y,-x,z
-x,y,-z
y,x,z
x+1/2,y+1/2,z+1/2
y+1/2,-x+1/2,-z+1/2
-x+1/2,-y+1/2,z+1/2
-y+1/2,x+1/2,-z+1/2
x+1/2,-y+1/2,-z+1/2
-y+1/2,-x+1/2,z+1/2
-x+1/2,y+1/2,-z+1/2
y+1/2,x+1/2,z+1/2

loop_
_atom_site_label
_atom_site_type_symbol
_atom_site_fract_x
_atom_site_fract_y
_atom_site_fract_z
_atom_site_occupancy
_atom_site_U_iso_or_equiv
B1 B 0 0 0 1 0.0
B2 B 0 0 0.5 1 0.0
Fe1 Fe 0.1667 0.1667 0.2 1 0.0
